data_7135045
loop_
_publ_author_name
'Hasegawa, Natsuki'
'Yanai, Akiho'
'Masaki, Hinako'
'Kirishima, Akira'
'Tsunashima, Ryo'
'Masuya-Suzuki, Atsuko'

_publ_section_title
;
 Stepwise selective crystallization of Fe and Dy complexes from a Fe/Nd/Dy
 mixture: separation despite charge and solubility similarity.
;
_journal_issue 89
_journal_name_full 'Chemical communications (Cambridge, England)'
_journal_page_first 17384
_journal_page_last 17387
_journal_paper_doi 10.1039/d5cc03074a
_journal_volume 61
_journal_year 2025
_chemical_formula_sum 'C27 H27 Dy N4 O3'
_chemical_formula_weight 618.02
_space_group_crystal_system monoclinic
_space_group_IT_number 14
_space_group_name_Hall '-P 2ybc'
_space_group_name_H-M_alt 'P 1 21/c 1'
_symmetry_cell_setting monoclinic
_symmetry_space_group_name_H-M 'P 1 21/c 1'
_atom_sites_solution_hydrogens geom
_audit_creation_method SHELXL-2017/1
_audit_update_record
;
2025-05-30 deposited with the CCDC.	2025-09-30 downloaded from the CCDC.
;
_cell_angle_alpha 90
_cell_angle_beta 97.375(9)
_cell_angle_gamma 90
_cell_formula_units_Z 4
_cell_length_a 16.7777(16)
_cell_length_b 19.0804(16)
_cell_length_c 7.7909(6)
_cell_measurement_reflns_used 4245
_cell_measurement_temperature 223
_cell_measurement_theta_max 29.0240
_cell_measurement_theta_min 2.1230
_cell_volume 2473.4(4)
_computing_cell_refinement 'CrysAlisPro 1.171.42.102a (Rigaku OD, 2023)'
_computing_data_collection 'CrysAlisPro 1.171.42.102a (Rigaku OD, 2023)'
_computing_data_reduction 'CrysAlisPro 1.171.42.102a (Rigaku OD, 2023)'
_computing_molecular_graphics 'Yadokari-XG 2009 (Wakita Nemoto et al., 2009)'
_computing_publication_material 'Yadokari-XG 2009 (Wakita,Nemoto et al., 2009)'
_computing_structure_refinement 'SHELXL-2017/1 (Sheldrick, 2017)'
_diffrn_ambient_temperature 223(2)
_diffrn_detector_area_resol_mean 10.0000
_diffrn_measured_fraction_theta_full 1.000
_diffrn_measured_fraction_theta_max 0.990
_diffrn_measurement_device_type 'XtaLAB Synergy R, DW system, HyPix'
_diffrn_measurement_method '\w scans'
_diffrn_radiation_monochromator mirror
_diffrn_radiation_type MoK\a
_diffrn_radiation_wavelength 0.71073
_diffrn_reflns_av_R_equivalents 0.1335
_diffrn_reflns_av_unetI/netI 0.1309
_diffrn_reflns_Laue_measured_fraction_full 1.000
_diffrn_reflns_Laue_measured_fraction_max 0.990
_diffrn_reflns_limit_h_max 21
_diffrn_reflns_limit_h_min -21
_diffrn_reflns_limit_k_max 24
_diffrn_reflns_limit_k_min -24
_diffrn_reflns_limit_l_max 10
_diffrn_reflns_limit_l_min -10
_diffrn_reflns_number 24298
_diffrn_reflns_point_group_measured_fraction_full 1.000
_diffrn_reflns_point_group_measured_fraction_max 0.990
_diffrn_reflns_theta_full 25.242
_diffrn_reflns_theta_max 27.500
_diffrn_reflns_theta_min 2.135
_diffrn_source 'Rotating-anode X-ray tube'
_exptl_absorpt_coefficient_mu 3.057
_exptl_absorpt_correction_T_max 1.00000
_exptl_absorpt_correction_T_min 0.72775
_exptl_absorpt_correction_type multi-scan
_exptl_absorpt_process_details
;
CrysAlisPro 1.171.42.102a (Rigaku Oxford Diffraction, 2023)
Empirical absorption correction using spherical harmonics,
implemented in SCALE3 ABSPACK scaling algorithm.
;
_exptl_crystal_colour 'pale yellow'
_exptl_crystal_density_diffrn 1.660
_exptl_crystal_description plate
_exptl_crystal_F_000 1228
_exptl_crystal_size_max 0.120
_exptl_crystal_size_mid 0.040
_exptl_crystal_size_min 0.020
_refine_diff_density_max 0.784
_refine_diff_density_min -0.734
_refine_diff_density_rms 0.175
_refine_ls_extinction_coef 0.00055(19)
_refine_ls_extinction_expression Fc^*^=kFc[1+0.001xFc^2^\l^3^/sin(2\q)]^-1/4^
_refine_ls_extinction_method 'SHELXL-2017/1 (Sheldrick 2017)'
_refine_ls_goodness_of_fit_ref 0.946
_refine_ls_matrix_type full
_refine_ls_number_parameters 317
_refine_ls_number_reflns 5613
_refine_ls_number_restraints 0
_refine_ls_restrained_S_all 0.946
_refine_ls_R_factor_all 0.1104
_refine_ls_R_factor_gt 0.0520
_refine_ls_shift/su_max 0.002
_refine_ls_shift/su_mean 0.000
_refine_ls_structure_factor_coef Fsqd
_refine_ls_weighting_details 'w=1/[\s^2^(Fo^2^)+(0.0525P)^2^] where P=(Fo^2^+2Fc^2^)/3'
_refine_ls_weighting_scheme calc
_refine_ls_wR_factor_gt 0.1019
_refine_ls_wR_factor_ref 0.1229
_reflns_Friedel_coverage 0.000
_reflns_number_gt 3487
_reflns_number_total 5613
_reflns_threshold_expression 'I > 2\s(I)'
_cod_data_source_file d5cc03074a2.cif
_cod_data_source_block exp_1230_auto
_cod_depositor_comments 'Adding full bibliography for 7135045.cif.'
_cod_original_sg_symbol_H-M 'P 21/c'
_cod_database_code 7135045
_shelx_shelxl_version_number 2017/1
_shelx_space_group_comment
;
The symmetry employed for this shelxl refinement is uniquely defined
by the following loop, which should always be used as a source of
symmetry information in preference to the above space-group names.
They are only intended as comments.
;
_shelx_estimated_absorpt_t_min 0.711
_shelx_estimated_absorpt_t_max 0.941

loop_
_space_group_symop_operation_xyz
'x, y, z'
'-x, y+1/2, -z+1/2'
'-x, -y, -z'
'x, -y-1/2, z-1/2'

loop_
_atom_site_label
_atom_site_type_symbol
_atom_site_fract_x
_atom_site_fract_y
_atom_site_fract_z
_atom_site_U_iso_or_equiv
_atom_site_adp_type
_atom_site_occupancy
_atom_site_site_symmetry_order
_atom_site_calc_flag
_atom_site_refinement_flags_posn
_atom_site_refinement_flags_adp
_atom_site_refinement_flags_occupancy
_atom_site_disorder_assembly
_atom_site_disorder_group
Dy1 Dy 0.72160(2) 0.58318(2) 0.54798(5) 0.02244(13) Uani 1 1 d . . . . .
O1 O 0.6421(3) 0.6574(2) 0.6622(7) 0.0306(13) Uani 1 1 d . . . . .
C1 C 0.5051(5) 0.6233(4) 0.5771(10) 0.0263(17) Uani 1 1 d . . . . .
C2 C 0.5658(4) 0.6608(3) 0.6840(10) 0.0243(17) Uani 1 1 d . . . . .
C3 C 0.5404(5) 0.7042(4) 0.8135(10) 0.0282(17) Uani 1 1 d . . . . .
H3 H 0.578632 0.731573 0.882353 0.034 Uiso 1 1 calc R U . . .
C4 C 0.4611(5) 0.7075(4) 0.8415(11) 0.036(2) Uani 1 1 d . . . . .
H4 H 0.446720 0.736289 0.930386 0.044 Uiso 1 1 calc R U . . .
C5 C 0.4024(5) 0.6695(4) 0.7423(12) 0.038(2) Uani 1 1 d . . . . .
H5 H 0.348653 0.671223 0.764391 0.046 Uiso 1 1 calc R U . . .
C6 C 0.4243(5) 0.6293(4) 0.6111(11) 0.037(2) Uani 1 1 d . . . . .
H6 H 0.384179 0.604595 0.540411 0.044 Uiso 1 1 calc R U . . .
C7 C 0.5188(5) 0.5854(4) 0.4254(9) 0.0287(17) Uani 1 1 d . . . . .
H7 H 0.473038 0.570126 0.352693 0.034 Uiso 1 1 calc R U . . .
N1 N 0.5880(4) 0.5702(3) 0.3783(8) 0.0260(14) Uani 1 1 d . . . . .
C8 C 0.5883(5) 0.5417(4) 0.2023(11) 0.040(2) Uani 1 1 d . . . . .
H8 H 0.533565 0.541230 0.140598 0.048 Uiso 1 1 calc R U . . .
H8A H 0.608907 0.493609 0.208166 0.048 Uiso 1 1 calc R U . . .
C9 C 0.6423(5) 0.5888(4) 0.1080(9) 0.0362(19) Uani 1 1 d . . . . .
H9 H 0.642231 0.572141 -0.010964 0.043 Uiso 1 1 calc R U . . .
H9A H 0.621221 0.636803 0.103132 0.043 Uiso 1 1 calc R U . . .
O2 O 0.8251(3) 0.5951(3) 0.7540(7) 0.0312(13) Uani 1 1 d . . . . .
C10 C 0.9281(5) 0.6693(4) 0.6640(10) 0.0266(17) Uani 1 1 d . . . . .
C11 C 0.8979(5) 0.6185(4) 0.7755(10) 0.0279(18) Uani 1 1 d . . . . .
C12 C 0.9547(5) 0.5949(4) 0.9157(11) 0.0314(19) Uani 1 1 d . . . . .
H12 H 0.938279 0.560781 0.990876 0.038 Uiso 1 1 calc R U . . .
C13 C 1.0323(5) 0.6196(4) 0.9463(10) 0.0324(19) Uani 1 1 d . . . . .
H13 H 1.067520 0.602842 1.040907 0.039 Uiso 1 1 calc R U . . .
C14 C 1.0583(5) 0.6703(4) 0.8346(12) 0.039(2) Uani 1 1 d . . . . .
H14 H 1.110936 0.687927 0.854917 0.047 Uiso 1 1 calc R U . . .
C15 C 1.0077(5) 0.6933(4) 0.6991(11) 0.0330(19) Uani 1 1 d . . . . .
H15 H 1.026239 0.726694 0.624844 0.040 Uiso 1 1 calc R U . . .
C16 C 0.8786(5) 0.6963(4) 0.5154(10) 0.0298(18) Uani 1 1 d . . . . .
H16 H 0.901190 0.731926 0.453752 0.036 Uiso 1 1 calc R U . . .
N2 N 0.8068(4) 0.6772(3) 0.4567(8) 0.0270(15) Uani 1 1 d . . . . .
C17 C 0.7668(5) 0.7084(4) 0.2956(10) 0.0295(18) Uani 1 1 d . . . . .
H17 H 0.795821 0.750521 0.266563 0.035 Uiso 1 1 calc R U . . .
H17A H 0.711675 0.721826 0.309687 0.035 Uiso 1 1 calc R U . . .
C18 C 0.7663(5) 0.6547(4) 0.1532(10) 0.036(2) Uani 1 1 d . . . . .
H18 H 0.738510 0.674052 0.045224 0.043 Uiso 1 1 calc R U . . .
H18A H 0.821739 0.644038 0.134831 0.043 Uiso 1 1 calc R U . . .
O3 O 0.6926(3) 0.4868(2) 0.6852(6) 0.0267(12) Uani 1 1 d . . . . .
C19 C 0.7883(5) 0.3966(4) 0.6474(10) 0.0276(18) Uani 1 1 d . . . . .
C20 C 0.7247(4) 0.4256(4) 0.7291(9) 0.0239(16) Uani 1 1 d . . . . .
C21 C 0.6930(5) 0.3836(4) 0.8539(10) 0.0274(17) Uani 1 1 d . . . . .
H21 H 0.651214 0.401296 0.911145 0.033 Uiso 1 1 calc R U . . .
C22 C 0.7221(5) 0.3179(4) 0.8922(11) 0.0333(19) Uani 1 1 d . . . . .
H22 H 0.698503 0.290673 0.972843 0.040 Uiso 1 1 calc R U . . .
C23 C 0.7853(5) 0.2899(4) 0.8162(11) 0.038(2) Uani 1 1 d . . . . .
H23 H 0.805810 0.245162 0.847044 0.046 Uiso 1 1 calc R U . . .
C24 C 0.8168(5) 0.3293(4) 0.6951(10) 0.0322(19) Uani 1 1 d . . . . .
H24 H 0.859312 0.310713 0.641629 0.039 Uiso 1 1 calc R U . . .
C25 C 0.8216(5) 0.4296(4) 0.5037(10) 0.0298(18) Uani 1 1 d . . . . .
H25 H 0.860105 0.403691 0.452897 0.036 Uiso 1 1 calc R U . . .
N3 N 0.8040(4) 0.4903(3) 0.4392(8) 0.0284(15) Uani 1 1 d . . . . .
C26 C 0.8392(5) 0.5083(4) 0.2822(11) 0.039(2) Uani 1 1 d . . . . .
H26 H 0.869180 0.468325 0.244407 0.046 Uiso 1 1 calc R U . . .
H26A H 0.876090 0.548012 0.304555 0.046 Uiso 1 1 calc R U . . .
C27 C 0.7703(5) 0.5274(4) 0.1438(10) 0.038(2) Uani 1 1 d . . . . .
H27 H 0.791700 0.538260 0.035572 0.045 Uiso 1 1 calc R U . . .
H27A H 0.733903 0.487292 0.122692 0.045 Uiso 1 1 calc R U . . .
N4 N 0.7252(4) 0.5887(3) 0.1977(8) 0.0301(15) Uani 1 1 d . . . . .

loop_
_atom_site_aniso_label
_atom_site_aniso_U_11
_atom_site_aniso_U_22
_atom_site_aniso_U_33
_atom_site_aniso_U_23
_atom_site_aniso_U_13
_atom_site_aniso_U_12
Dy1 0.02415(19) 0.02280(19) 0.02070(19) -0.00007(18) 0.00412(13) 0.00172(17)
O1 0.027(3) 0.029(3) 0.036(3) -0.014(2) 0.005(3) 0.004(2)
C1 0.029(4) 0.025(4) 0.025(4) 0.003(3) 0.005(4) 0.003(3)
C2 0.022(4) 0.020(4) 0.032(4) 0.004(3) 0.006(4) 0.000(3)
C3 0.029(4) 0.028(4) 0.027(4) 0.002(3) 0.003(4) 0.004(3)
C4 0.034(5) 0.041(5) 0.036(5) -0.007(4) 0.011(4) 0.003(4)
C5 0.023(5) 0.043(5) 0.051(6) -0.004(4) 0.014(4) 0.001(4)
C6 0.027(5) 0.046(5) 0.036(5) 0.008(4) 0.000(4) -0.002(4)
C7 0.038(5) 0.022(4) 0.024(4) -0.003(4) -0.002(3) -0.008(4)
N1 0.028(4) 0.026(4) 0.023(3) 0.000(3) 0.002(3) -0.002(3)
C8 0.039(5) 0.044(5) 0.037(5) -0.012(4) 0.007(4) -0.004(4)
C9 0.053(6) 0.044(5) 0.009(4) -0.002(4) -0.005(4) -0.003(4)
O2 0.031(3) 0.041(3) 0.020(3) 0.006(2) 0.000(2) -0.011(2)
C10 0.029(4) 0.025(4) 0.026(4) -0.003(3) 0.004(4) 0.003(3)
C11 0.033(5) 0.029(4) 0.022(4) -0.001(3) 0.008(4) 0.004(3)
C12 0.033(5) 0.027(4) 0.035(5) 0.002(4) 0.010(4) -0.002(3)
C13 0.033(5) 0.036(4) 0.027(5) 0.000(4) -0.001(4) 0.012(4)
C14 0.037(5) 0.038(5) 0.045(6) -0.010(4) 0.014(5) -0.007(4)
C15 0.040(5) 0.028(4) 0.031(5) -0.003(4) 0.003(4) -0.005(3)
C16 0.038(5) 0.027(4) 0.027(4) 0.003(4) 0.014(4) -0.004(3)
N2 0.034(4) 0.029(3) 0.019(3) -0.001(3) 0.007(3) 0.004(3)
C17 0.036(5) 0.026(4) 0.027(4) 0.009(3) 0.006(4) 0.003(3)
C18 0.054(6) 0.030(4) 0.026(5) 0.010(4) 0.013(4) 0.002(4)
O3 0.025(3) 0.026(3) 0.030(3) 0.005(2) 0.006(2) 0.004(2)
C19 0.026(4) 0.033(4) 0.023(4) 0.003(3) 0.002(3) -0.005(3)
C20 0.022(4) 0.027(4) 0.021(4) -0.006(3) -0.004(3) -0.001(3)
C21 0.026(4) 0.029(4) 0.029(4) 0.004(4) 0.009(4) -0.003(3)
C22 0.041(5) 0.028(4) 0.029(5) 0.006(4) 0.001(4) -0.005(4)
C23 0.060(6) 0.024(4) 0.032(5) 0.001(4) 0.008(5) 0.005(4)
C24 0.038(5) 0.030(4) 0.029(5) 0.002(4) 0.007(4) 0.010(3)
C25 0.041(5) 0.034(5) 0.016(4) -0.001(3) 0.006(4) 0.010(3)
N3 0.032(4) 0.033(4) 0.020(4) 0.001(3) 0.004(3) 0.005(3)
C26 0.053(6) 0.032(4) 0.036(5) 0.006(4) 0.027(5) 0.014(4)
C27 0.057(6) 0.035(5) 0.025(5) 0.001(4) 0.020(4) 0.008(4)
N4 0.045(4) 0.027(3) 0.019(3) -0.001(3) 0.006(3) 0.002(3)

loop_
_atom_type_symbol
_atom_type_description
_atom_type_scat_dispersion_real
_atom_type_scat_dispersion_imag
_atom_type_scat_source
C C 0.0033 0.0016 'International Tables Vol C Tables 4.2.6.8 and 6.1.1.4'
H H 0.0000 0.0000 'International Tables Vol C Tables 4.2.6.8 and 6.1.1.4'
Dy Dy -0.1892 4.4098 'International Tables Vol C Tables 4.2.6.8 and 6.1.1.4'
N N 0.0061 0.0033 'International Tables Vol C Tables 4.2.6.8 and 6.1.1.4'
O O 0.0106 0.0060 'International Tables Vol C Tables 4.2.6.8 and 6.1.1.4'

loop_
_geom_angle_atom_site_label_1
_geom_angle_atom_site_label_2
_geom_angle_atom_site_label_3
_geom_angle
_geom_angle_site_symmetry_1
_geom_angle_site_symmetry_3
_geom_angle_publ_flag
O1 Dy1 O3 98.99(18) . . ?
O1 Dy1 O2 95.7(2) . . ?
O3 Dy1 O2 86.33(18) . . ?
O1 Dy1 N2 93.01(19) . . ?
O3 Dy1 N2 156.9(2) . . ?
O2 Dy1 N2 72.8(2) . . ?
O1 Dy1 N1 74.09(19) . . ?
O3 Dy1 N1 86.24(19) . . ?
O2 Dy1 N1 166.28(19) . . ?
N2 Dy1 N1 116.2(2) . . ?
O1 Dy1 N3 173.70(19) . . ?
O3 Dy1 N3 74.72(19) . . ?
O2 Dy1 N3 84.3(2) . . ?
N2 Dy1 N3 93.0(2) . . ?
N1 Dy1 N3 104.8(2) . . ?
O1 Dy1 N4 117.93(19) . . ?
O3 Dy1 N4 123.21(18) . . ?
O2 Dy1 N4 126.94(19) . . ?
N2 Dy1 N4 66.13(19) . . ?
N1 Dy1 N4 66.7(2) . . ?
N3 Dy1 N4 66.41(19) . . ?
C2 O1 Dy1 137.1(4) . . ?
C6 C1 C2 118.6(7) . . ?
C6 C1 C7 117.0(7) . . ?
C2 C1 C7 124.1(7) . . ?
O1 C2 C3 120.7(7) . . ?
O1 C2 C1 122.3(7) . . ?
C3 C2 C1 117.0(7) . . ?
C4 C3 C2 121.7(7) . . ?
C4 C3 H3 119.1 . . ?
C2 C3 H3 119.1 . . ?
C5 C4 C3 121.6(8) . . ?
C5 C4 H4 119.2 . . ?
C3 C4 H4 119.2 . . ?
C6 C5 C4 118.3(8) . . ?
C6 C5 H5 120.9 . . ?
C4 C5 H5 120.9 . . ?
C5 C6 C1 122.7(8) . . ?
C5 C6 H6 118.6 . . ?
C1 C6 H6 118.6 . . ?
N1 C7 C1 126.4(7) . . ?
N1 C7 H7 116.8 . . ?
C1 C7 H7 116.8 . . ?
C7 N1 C8 117.2(7) . . ?
C7 N1 Dy1 127.7(5) . . ?
C8 N1 Dy1 115.1(5) . . ?
N1 C8 C9 107.6(6) . . ?
N1 C8 H8 110.2 . . ?
C9 C8 H8 110.2 . . ?
N1 C8 H8A 110.2 . . ?
C9 C8 H8A 110.2 . . ?
H8 C8 H8A 108.5 . . ?
N4 C9 C8 110.6(6) . . ?
N4 C9 H9 109.5 . . ?
C8 C9 H9 109.5 . . ?
N4 C9 H9A 109.5 . . ?
C8 C9 H9A 109.5 . . ?
H9 C9 H9A 108.1 . . ?
C11 O2 Dy1 140.3(5) . . ?
C15 C10 C16 118.6(7) . . ?
C15 C10 C11 120.2(7) . . ?
C16 C10 C11 121.2(7) . . ?
O2 C11 C12 121.2(7) . . ?
O2 C11 C10 123.8(7) . . ?
C12 C11 C10 115.0(7) . . ?
C13 C12 C11 123.2(7) . . ?
C13 C12 H12 118.4 . . ?
C11 C12 H12 118.4 . . ?
C12 C13 C14 119.3(8) . . ?
C12 C13 H13 120.3 . . ?
C14 C13 H13 120.3 . . ?
C15 C14 C13 119.8(8) . . ?
C15 C14 H14 120.1 . . ?
C13 C14 H14 120.1 . . ?
C14 C15 C10 122.4(8) . . ?
C14 C15 H15 118.8 . . ?
C10 C15 H15 118.8 . . ?
N2 C16 C10 127.4(7) . . ?
N2 C16 H16 116.3 . . ?
C10 C16 H16 116.3 . . ?
C16 N2 C17 119.5(6) . . ?
C16 N2 Dy1 131.1(5) . . ?
C17 N2 Dy1 108.9(5) . . ?
N2 C17 C18 108.1(6) . . ?
N2 C17 H17 110.1 . . ?
C18 C17 H17 110.1 . . ?
N2 C17 H17A 110.1 . . ?
C18 C17 H17A 110.1 . . ?
H17 C17 H17A 108.4 . . ?
N4 C18 C17 111.1(6) . . ?
N4 C18 H18 109.4 . . ?
C17 C18 H18 109.4 . . ?
N4 C18 H18A 109.4 . . ?
C17 C18 H18A 109.4 . . ?
H18 C18 H18A 108.0 . . ?
C20 O3 Dy1 139.2(4) . . ?
C24 C19 C20 119.2(7) . . ?
C24 C19 C25 116.6(7) . . ?
C20 C19 C25 124.0(7) . . ?
O3 C20 C21 120.2(6) . . ?
O3 C20 C19 122.4(6) . . ?
C21 C20 C19 117.2(6) . . ?
C22 C21 C20 120.9(7) . . ?
C22 C21 H21 119.5 . . ?
C20 C21 H21 119.5 . . ?
C21 C22 C23 122.1(7) . . ?
C21 C22 H22 118.9 . . ?
C23 C22 H22 118.9 . . ?
C24 C23 C22 118.0(7) . . ?
C24 C23 H23 121.0 . . ?
C22 C23 H23 121.0 . . ?
C23 C24 C19 122.5(7) . . ?
C23 C24 H24 118.8 . . ?
C19 C24 H24 118.8 . . ?
N3 C25 C19 126.9(7) . . ?
N3 C25 H25 116.6 . . ?
C19 C25 H25 116.6 . . ?
C25 N3 C26 116.2(6) . . ?
C25 N3 Dy1 128.8(5) . . ?
C26 N3 Dy1 115.0(4) . . ?
N3 C26 C27 107.3(7) . . ?
N3 C26 H26 110.2 . . ?
C27 C26 H26 110.2 . . ?
N3 C26 H26A 110.2 . . ?
C27 C26 H26A 110.2 . . ?
H26 C26 H26A 108.5 . . ?
N4 C27 C26 110.9(7) . . ?
N4 C27 H27 109.5 . . ?
C26 C27 H27 109.5 . . ?
N4 C27 H27A 109.5 . . ?
C26 C27 H27A 109.5 . . ?
H27 C27 H27A 108.0 . . ?
C9 N4 C27 110.6(6) . . ?
C9 N4 C18 108.8(6) . . ?
C27 N4 C18 109.3(6) . . ?
C9 N4 Dy1 109.4(4) . . ?
C27 N4 Dy1 109.2(4) . . ?
C18 N4 Dy1 109.4(4) . . ?

loop_
_geom_bond_atom_site_label_1
_geom_bond_atom_site_label_2
_geom_bond_distance
_geom_bond_site_symmetry_2
_geom_bond_publ_flag
Dy1 O1 2.210(5) . ?
Dy1 O3 2.212(5) . ?
Dy1 O2 2.220(5) . ?
Dy1 N2 2.456(6) . ?
Dy1 N1 2.465(6) . ?
Dy1 N3 2.464(6) . ?
Dy1 N4 2.739(6) . ?
O1 C2 1.314(8) . ?
C1 C6 1.419(10) . ?
C1 C2 1.424(11) . ?
C1 C7 1.428(10) . ?
C2 C3 1.412(10) . ?
C3 C4 1.377(10) . ?
C3 H3 0.9400 . ?
C4 C5 1.377(12) . ?
C4 H4 0.9400 . ?
C5 C6 1.366(11) . ?
C5 H5 0.9400 . ?
C6 H6 0.9400 . ?
C7 N1 1.296(9) . ?
C7 H7 0.9400 . ?
N1 C8 1.475(10) . ?
C8 C9 1.530(11) . ?
C8 H8 0.9800 . ?
C8 H8A 0.9800 . ?
C9 N4 1.474(10) . ?
C9 H9 0.9800 . ?
C9 H9A 0.9800 . ?
O2 C11 1.291(9) . ?
C10 C15 1.405(11) . ?
C10 C16 1.431(11) . ?
C10 C11 1.437(10) . ?
C11 C12 1.427(11) . ?
C12 C13 1.376(11) . ?
C12 H12 0.9400 . ?
C13 C14 1.407(11) . ?
C13 H13 0.9400 . ?
C14 C15 1.340(12) . ?
C14 H14 0.9400 . ?
C15 H15 0.9400 . ?
C16 N2 1.285(10) . ?
C16 H16 0.9400 . ?
N2 C17 1.471(9) . ?
C17 C18 1.509(10) . ?
C17 H17 0.9800 . ?
C17 H17A 0.9800 . ?
C18 N4 1.498(9) . ?
C18 H18 0.9800 . ?
C18 H18A 0.9800 . ?
O3 C20 1.314(8) . ?
C19 C24 1.403(10) . ?
C19 C20 1.422(10) . ?
C19 C25 1.459(10) . ?
C20 C21 1.415(10) . ?
C21 C22 1.366(10) . ?
C21 H21 0.9400 . ?
C22 C23 1.386(11) . ?
C22 H22 0.9400 . ?
C23 C24 1.366(11) . ?
C23 H23 0.9400 . ?
C24 H24 0.9400 . ?
C25 N3 1.281(9) . ?
C25 H25 0.9400 . ?
N3 C26 1.465(9) . ?
C26 C27 1.520(12) . ?
C26 H26 0.9800 . ?
C26 H26A 0.9800 . ?
C27 N4 1.483(9) . ?
C27 H27 0.9800 . ?
C27 H27A 0.9800 . ?

loop_
_geom_hbond_atom_site_label_D
_geom_hbond_atom_site_label_H
_geom_hbond_atom_site_label_A
_geom_hbond_distance_DH
_geom_hbond_distance_HA
_geom_hbond_distance_DA
_geom_hbond_angle_DHA
_geom_hbond_site_symmetry_A
_geom_hbond_publ_flag
C27 H27 O2 0.98 2.57 3.529(9) 165.2 1_554 yes

loop_
_geom_torsion_atom_site_label_1
_geom_torsion_atom_site_label_2
_geom_torsion_atom_site_label_3
_geom_torsion_atom_site_label_4
_geom_torsion
_geom_torsion_site_symmetry_1
_geom_torsion_site_symmetry_2
_geom_torsion_site_symmetry_3
_geom_torsion_site_symmetry_4
_geom_torsion_publ_flag
Dy1 O1 C2 C3 158.0(5) . . . . ?
Dy1 O1 C2 C1 -23.8(11) . . . . ?
C6 C1 C2 O1 179.2(7) . . . . ?
C7 C1 C2 O1 -7.7(11) . . . . ?
C6 C1 C2 C3 -2.5(10) . . . . ?
C7 C1 C2 C3 170.5(7) . . . . ?
O1 C2 C3 C4 -178.5(7) . . . . ?
C1 C2 C3 C4 3.2(11) . . . . ?
C2 C3 C4 C5 -1.2(12) . . . . ?
C3 C4 C5 C6 -1.6(13) . . . . ?
C4 C5 C6 C1 2.2(13) . . . . ?
C2 C1 C6 C5 -0.2(12) . . . . ?
C7 C1 C6 C5 -173.7(7) . . . . ?
C6 C1 C7 N1 -175.1(7) . . . . ?
C2 C1 C7 N1 11.8(12) . . . . ?
C1 C7 N1 C8 -169.5(7) . . . . ?
C1 C7 N1 Dy1 10.3(11) . . . . ?
C7 N1 C8 C9 124.0(7) . . . . ?
Dy1 N1 C8 C9 -55.9(7) . . . . ?
N1 C8 C9 N4 61.1(8) . . . . ?
Dy1 O2 C11 C12 -157.7(5) . . . . ?
Dy1 O2 C11 C10 22.4(12) . . . . ?
C15 C10 C11 O2 178.5(7) . . . . ?
C16 C10 C11 O2 -1.9(11) . . . . ?
C15 C10 C11 C12 -1.4(10) . . . . ?
C16 C10 C11 C12 178.3(7) . . . . ?
O2 C11 C12 C13 -178.3(7) . . . . ?
C10 C11 C12 C13 1.5(11) . . . . ?
C11 C12 C13 C14 -0.5(12) . . . . ?
C12 C13 C14 C15 -0.7(11) . . . . ?
C13 C14 C15 C10 0.8(12) . . . . ?
C16 C10 C15 C14 -179.4(7) . . . . ?
C11 C10 C15 C14 0.3(12) . . . . ?
C15 C10 C16 N2 175.0(7) . . . . ?
C11 C10 C16 N2 -4.7(12) . . . . ?
C10 C16 N2 C17 -176.6(7) . . . . ?
C10 C16 N2 Dy1 -4.8(11) . . . . ?
C16 N2 C17 C18 105.2(8) . . . . ?
Dy1 N2 C17 C18 -68.3(6) . . . . ?
N2 C17 C18 N4 57.4(9) . . . . ?
Dy1 O3 C20 C21 165.4(5) . . . . ?
Dy1 O3 C20 C19 -18.8(11) . . . . ?
C24 C19 C20 O3 -176.8(7) . . . . ?
C25 C19 C20 O3 -2.8(11) . . . . ?
C24 C19 C20 C21 -0.9(11) . . . . ?
C25 C19 C20 C21 173.2(7) . . . . ?
O3 C20 C21 C22 175.5(7) . . . . ?
C19 C20 C21 C22 -0.5(11) . . . . ?
C20 C21 C22 C23 2.1(13) . . . . ?
C21 C22 C23 C24 -2.2(13) . . . . ?
C22 C23 C24 C19 0.7(13) . . . . ?
C20 C19 C24 C23 0.8(12) . . . . ?
C25 C19 C24 C23 -173.7(8) . . . . ?
C24 C19 C25 N3 179.8(8) . . . . ?
C20 C19 C25 N3 5.7(13) . . . . ?
C19 C25 N3 C26 -173.3(8) . . . . ?
C19 C25 N3 Dy1 8.6(12) . . . . ?
C25 N3 C26 C27 124.0(8) . . . . ?
Dy1 N3 C26 C27 -57.6(7) . . . . ?
N3 C26 C27 N4 61.0(8) . . . . ?
C8 C9 N4 C27 83.7(8) . . . . ?
C8 C9 N4 C18 -156.2(6) . . . . ?
C8 C9 N4 Dy1 -36.7(7) . . . . ?
C26 C27 N4 C9 -155.5(6) . . . . ?
C26 C27 N4 C18 84.6(8) . . . . ?
C26 C27 N4 Dy1 -35.1(7) . . . . ?
C17 C18 N4 C9 99.6(7) . . . . ?
C17 C18 N4 C27 -139.5(7) . . . . ?
C17 C18 N4 Dy1 -19.9(8) . . . . ?
